data_4511040
loop_
_publ_author_name
'Yang, Jin'
'Ma, Jian-Fang'
'Liu, Ying-Ying'
'Ma, Ji-Cheng'
'Batten, Stuart R.'

_publ_section_title
;
 A Series of Lead(II) Complexes with \p&#x2212;\p Stackings: Structural
 Diversities by Varying the Ligands
;
_journal_issue 4
_journal_name_full 'Crystal Growth &amp; Design'
_journal_page_first 1894
_journal_paper_doi 10.1021/cg801085d
_journal_volume 9
_journal_year 2009
_chemical_formula_moiety 'C44 H32 N10 O10 Pb2'
_chemical_formula_sum 'C44 H32 N10 O10 Pb2'
_chemical_formula_weight 1275.18
_chemical_name_systematic
;
 ?
;
_space_group_IT_number 14
_symmetry_cell_setting monoclinic
_symmetry_space_group_name_Hall '-P 2yn'
_symmetry_space_group_name_H-M 'P 1 21/n 1'
_atom_sites_solution_hydrogens geom
_atom_sites_solution_primary direct
_atom_sites_solution_secondary difmap
_audit_creation_method SHELXL-97
_cell_angle_alpha 90.00
_cell_angle_beta 95.14(3)
_cell_angle_gamma 90.00
_cell_formula_units_Z 2
_cell_length_a 12.283(3)
_cell_length_b 10.590(2)
_cell_length_c 15.526(3)
_cell_measurement_reflns_used 14485
_cell_measurement_temperature 293(2)
_cell_measurement_theta_max 27.48
_cell_measurement_theta_min 3.26
_cell_volume 2011.5(7)
_computing_cell_refinement PROCESS-AUTO
_computing_data_collection 'PROCESS-AUTO (Rigaku, 1998)'
_computing_data_reduction PROCESS-AUTO
_computing_molecular_graphics 'SHELXTL-PLUS (Sheldrick, 1990)'
_computing_publication_material SHELXL-97
_computing_structure_refinement 'SHELXL-97 (Sheldrick, 1997)'
_computing_structure_solution 'SHELXS-97 (Sheldrick, 1997)'
_diffrn_ambient_temperature 293(2)
_diffrn_detector_area_resol_mean 10.0
_diffrn_measured_fraction_theta_full 0.998
_diffrn_measured_fraction_theta_max 0.996
_diffrn_measurement_device_type 'Rigaku R-AXIS RAPID'
_diffrn_measurement_method '\w scan'
_diffrn_radiation_monochromator graphite
_diffrn_radiation_source 'rotorating anode'
_diffrn_radiation_type MoK\a
_diffrn_radiation_wavelength 0.71073
_diffrn_reflns_av_R_equivalents 0.0392
_diffrn_reflns_av_sigmaI/netI 0.0326
_diffrn_reflns_limit_h_max 14
_diffrn_reflns_limit_h_min -15
_diffrn_reflns_limit_k_max 13
_diffrn_reflns_limit_k_min -13
_diffrn_reflns_limit_l_max 20
_diffrn_reflns_limit_l_min -20
_diffrn_reflns_number 18904
_diffrn_reflns_theta_full 25.00
_diffrn_reflns_theta_max 27.48
_diffrn_reflns_theta_min 3.26
_diffrn_standards_decay_% none
_diffrn_standards_interval_count none
_diffrn_standards_number none
_exptl_absorpt_coefficient_mu 8.436
_exptl_absorpt_correction_type multi-scan
_exptl_absorpt_process_details 'ABSCOR (Higashi, 1995)'
_exptl_crystal_colour 'pale yellow'
_exptl_crystal_density_diffrn 2.105
_exptl_crystal_density_method 'not measured'
_exptl_crystal_description block
_exptl_crystal_F_000 1220
_exptl_crystal_size_max 0.260
_exptl_crystal_size_mid 0.186
_exptl_crystal_size_min 0.172
_refine_diff_density_max 0.669
_refine_diff_density_min -0.564
_refine_diff_density_rms 0.110
_refine_ls_extinction_method none
_refine_ls_goodness_of_fit_ref 1.025
_refine_ls_hydrogen_treatment constr
_refine_ls_matrix_type full
_refine_ls_number_parameters 298
_refine_ls_number_reflns 4589
_refine_ls_number_restraints 0
_refine_ls_restrained_S_all 1.025
_refine_ls_R_factor_all 0.0399
_refine_ls_R_factor_gt 0.0261
_refine_ls_shift/su_max 0.002
_refine_ls_shift/su_mean 0.000
_refine_ls_structure_factor_coef Fsqd
_refine_ls_weighting_details 'calc w=1/[\s^2^(Fo^2^)+(0.0132P)^2^+3.7556P] where P=(Fo^2^+2Fc^2^)/3'
_refine_ls_weighting_scheme calc
_refine_ls_wR_factor_gt 0.0478
_refine_ls_wR_factor_ref 0.0518
_reflns_number_gt 3596
_reflns_number_total 4589
_reflns_threshold_expression >2sigma(I)
_cod_data_source_file cg801085d_si_002.cif
_cod_data_source_block compound7
_cod_depositor_comments
;
The following automatic conversions were performed:

'_symmetry_cell_setting' value 'Monoclinic' changed to 'monoclinic'
according to
/usr/data/users/saulius/automatic-downloads/retrospective/ACS/lib/dictionaries/cif_core.dic
dictionary named 'cif_core.dic' version 2.4.2 from 2011-04-26.

Automatic conversion script
Id: cif_fix_values 2281 2013-09-26 08:29:07Z andrius 
;
_cod_original_cell_volume 2011.6(7)
_cod_original_sg_symbol_Hall '-p 2yn'
_cod_original_sg_symbol_H-M 'P 21/n'
_cod_database_code 4511040

loop_
_symmetry_equiv_pos_as_xyz
'x, y, z'
'-x+1/2, y+1/2, -z+1/2'
'-x, -y, -z'
'x-1/2, -y-1/2, z-1/2'

loop_
_atom_site_label
_atom_site_type_symbol
_atom_site_fract_x
_atom_site_fract_y
_atom_site_fract_z
_atom_site_U_iso_or_equiv
_atom_site_adp_type
_atom_site_occupancy
_atom_site_symmetry_multiplicity
_atom_site_calc_flag
_atom_site_refinement_flags
C1 C 0.4099(3) -0.3110(4) 0.6216(3) 0.0380(10) Uani 1 1 d .
H1 H 0.4503 -0.3691 0.6562 0.046 Uiso 1 1 calc R
C2 C 0.3205(4) -0.3545(4) 0.5697(3) 0.0425(10) Uani 1 1 d .
H2 H 0.3027 -0.4398 0.5688 0.051 Uiso 1 1 calc R
C3 C 0.2588(3) -0.2707(4) 0.5199(3) 0.0373(9) Uani 1 1 d .
H3 H 0.1989 -0.2982 0.4839 0.045 Uiso 1 1 calc R
C4 C 0.2868(3) -0.1429(3) 0.5238(2) 0.0291(8) Uani 1 1 d .
C5 C 0.3811(3) -0.1057(3) 0.5766(2) 0.0280(8) Uani 1 1 d .
C6 C 0.4169(3) 0.0255(3) 0.5800(2) 0.0265(8) Uani 1 1 d .
C7 C 0.5468(3) 0.1723(4) 0.6283(3) 0.0353(9) Uani 1 1 d .
H7 H 0.6133 0.1908 0.6591 0.042 Uiso 1 1 calc R
C8 C 0.4876(3) 0.2710(4) 0.5876(3) 0.0382(10) Uani 1 1 d .
H8 H 0.5139 0.3533 0.5916 0.046 Uiso 1 1 calc R
C9 C 0.3902(3) 0.2446(4) 0.5414(2) 0.0346(9) Uani 1 1 d .
H9 H 0.3492 0.3090 0.5138 0.042 Uiso 1 1 calc R
C10 C 0.3531(3) 0.1201(4) 0.5362(2) 0.0281(8) Uani 1 1 d .
C11 C 0.2548(3) 0.0812(3) 0.4862(2) 0.0280(8) Uani 1 1 d .
C12 C 0.2259(3) -0.0438(3) 0.4788(2) 0.0293(8) Uani 1 1 d .
C13 C 0.1040(3) 0.0748(3) 0.4053(2) 0.0301(8) Uani 1 1 d .
C14 C 0.0028(3) 0.1098(4) 0.3535(2) 0.0309(8) Uani 1 1 d .
C15 C -0.0782(4) 0.0224(4) 0.3296(3) 0.0460(11) Uani 1 1 d .
H15 H -0.0680 -0.0620 0.3446 0.055 Uiso 1 1 calc R
C16 C -0.1737(4) 0.0599(5) 0.2838(3) 0.0515(12) Uani 1 1 d .
H16 H -0.2272 0.0003 0.2674 0.062 Uiso 1 1 calc R
C17 C -0.1908(4) 0.1841(5) 0.2622(3) 0.0451(11) Uani 1 1 d .
H17 H -0.2561 0.2092 0.2320 0.054 Uiso 1 1 calc R
C18 C -0.1107(3) 0.2715(4) 0.2853(3) 0.0401(10) Uani 1 1 d .
H18 H -0.1217 0.3558 0.2701 0.048 Uiso 1 1 calc R
C19 C -0.0144(3) 0.2355(4) 0.3308(3) 0.0362(9) Uani 1 1 d .
H19 H 0.0391 0.2954 0.3464 0.043 Uiso 1 1 calc R
C20 C 0.5041(3) -0.1451(4) 0.8527(2) 0.0337(9) Uani 1 1 d .
C22 C 0.4429(4) -0.1438(4) 0.9325(3) 0.0476(11) Uani 1 1 d .
H22A H 0.4741 -0.2078 0.9720 0.057 Uiso 1 1 calc R
H22B H 0.3676 -0.1675 0.9160 0.057 Uiso 1 1 calc R
C23 C 0.4431(3) -0.0193(4) 0.9804(3) 0.0455(11) Uani 1 1 d .
H23A H 0.3946 -0.0257 1.0262 0.055 Uiso 1 1 calc R
H23B H 0.4147 0.0461 0.9407 0.055 Uiso 1 1 calc R
N1 N 0.4411(3) -0.1922(3) 0.6250(2) 0.0323(7) Uani 1 1 d .
N2 N 0.5132(3) 0.0533(3) 0.6256(2) 0.0309(7) Uani 1 1 d .
N3 N 0.1778(3) 0.1556(3) 0.4397(2) 0.0316(7) Uani 1 1 d .
N4 N 0.1300(3) -0.0477(3) 0.4273(2) 0.0322(7) Uani 1 1 d .
H4 H 0.0929 -0.1140 0.4117 0.039 Uiso 1 1 calc R
N5 N 0.7895(3) 0.0406(4) 0.8204(3) 0.0470(9) Uani 1 1 d .
O1 O 0.5516(2) -0.2435(3) 0.83279(19) 0.0418(7) Uani 1 1 d .
O2 O 0.5041(3) -0.0487(3) 0.80575(19) 0.0458(8) Uani 1 1 d .
O3 O 0.7671(4) -0.0685(4) 0.8436(3) 0.0815(13) Uani 1 1 d .
O4 O 0.7417(3) 0.0838(4) 0.7538(2) 0.0731(12) Uani 1 1 d .
O5 O 0.8601(3) 0.1016(4) 0.8624(3) 0.0754(11) Uani 1 1 d .
Pb1 Pb 0.623334(12) -0.128368(15) 0.704731(9) 0.03454(5) Uani 1 1 d .

loop_
_atom_site_aniso_label
_atom_site_aniso_U_11
_atom_site_aniso_U_22
_atom_site_aniso_U_33
_atom_site_aniso_U_23
_atom_site_aniso_U_13
_atom_site_aniso_U_12
C1 0.034(2) 0.036(2) 0.043(2) 0.0092(19) -0.0006(19) 0.0035(18)
C2 0.042(2) 0.032(2) 0.053(3) 0.001(2) -0.003(2) -0.0043(19)
C3 0.034(2) 0.033(2) 0.043(2) -0.0032(19) -0.0046(19) -0.0027(18)
C4 0.0273(19) 0.031(2) 0.0283(18) -0.0022(17) 0.0005(15) -0.0005(16)
C5 0.0287(19) 0.032(2) 0.0238(18) 0.0005(16) 0.0046(15) 0.0014(16)
C6 0.027(2) 0.0323(19) 0.0201(18) -0.0007(16) 0.0015(15) -0.0034(16)
C7 0.033(2) 0.044(2) 0.028(2) -0.0008(18) -0.0038(17) -0.0095(18)
C8 0.042(2) 0.036(2) 0.035(2) -0.0006(18) -0.0034(19) -0.0122(19)
C9 0.041(2) 0.033(2) 0.029(2) 0.0023(18) -0.0019(18) -0.0004(18)
C10 0.0305(19) 0.0316(18) 0.0218(17) -0.0035(17) 0.0001(14) -0.0005(17)
C11 0.027(2) 0.0282(18) 0.0278(19) -0.0007(16) -0.0002(16) 0.0000(15)
C12 0.029(2) 0.0321(19) 0.0258(19) -0.0019(16) -0.0022(16) 0.0025(16)
C13 0.029(2) 0.0314(19) 0.029(2) -0.0038(16) -0.0012(16) 0.0023(16)
C14 0.0249(19) 0.036(2) 0.0310(19) -0.0022(18) -0.0018(15) 0.0043(17)
C15 0.037(2) 0.038(2) 0.060(3) -0.010(2) -0.013(2) 0.001(2)
C16 0.036(3) 0.050(3) 0.066(3) -0.017(2) -0.011(2) -0.004(2)
C17 0.029(2) 0.059(3) 0.044(3) -0.003(2) -0.0086(19) 0.006(2)
C18 0.033(2) 0.043(2) 0.043(2) 0.002(2) -0.0052(19) 0.0072(19)
C19 0.035(2) 0.039(2) 0.034(2) -0.0036(19) -0.0034(18) 0.0002(18)
C20 0.037(2) 0.036(2) 0.0266(19) -0.0047(18) -0.0036(16) -0.0048(18)
C22 0.058(3) 0.050(3) 0.036(2) 0.002(2) 0.008(2) -0.010(2)
C23 0.043(3) 0.053(3) 0.040(3) 0.000(2) 0.006(2) 0.007(2)
N1 0.0312(18) 0.0314(17) 0.0335(18) 0.0024(15) -0.0026(14) -0.0003(14)
N2 0.0301(18) 0.0359(18) 0.0263(17) 0.0006(14) -0.0005(14) -0.0028(14)
N3 0.0288(17) 0.0319(17) 0.0332(17) -0.0025(14) -0.0024(14) 0.0019(13)
N4 0.0286(17) 0.0305(16) 0.0358(18) -0.0032(14) -0.0070(14) -0.0043(14)
N5 0.036(2) 0.055(2) 0.047(2) 0.001(2) -0.0073(18) -0.0063(18)
O1 0.0535(19) 0.0315(15) 0.0405(17) 0.0052(13) 0.0046(14) 0.0049(14)
O2 0.071(2) 0.0343(15) 0.0342(16) 0.0064(13) 0.0142(16) 0.0119(15)
O3 0.092(3) 0.077(3) 0.068(3) 0.027(2) -0.034(2) -0.034(2)
O4 0.082(3) 0.066(2) 0.065(3) 0.0185(19) -0.030(2) -0.012(2)
O5 0.062(2) 0.076(3) 0.084(3) -0.021(2) -0.021(2) -0.020(2)
Pb1 0.03039(8) 0.04393(9) 0.02823(8) 0.00070(8) -0.00334(5) -0.00106(8)

loop_
_atom_type_symbol
_atom_type_description
_atom_type_scat_dispersion_real
_atom_type_scat_dispersion_imag
_atom_type_scat_source
C C 0.0033 0.0016 'International Tables Vol C Tables 4.2.6.8 and 6.1.1.4'
H H 0.0000 0.0000 'International Tables Vol C Tables 4.2.6.8 and 6.1.1.4'
N N 0.0061 0.0033 'International Tables Vol C Tables 4.2.6.8 and 6.1.1.4'
O O 0.0106 0.0060 'International Tables Vol C Tables 4.2.6.8 and 6.1.1.4'
Pb Pb -3.3944 10.1111 'International Tables Vol C Tables 4.2.6.8 and 6.1.1.4'

loop_
_geom_angle_atom_site_label_1
_geom_angle_atom_site_label_2
_geom_angle_atom_site_label_3
_geom_angle
_geom_angle_site_symmetry_1
_geom_angle_site_symmetry_3
N1 C1 C2 123.8(4) . .
N1 C1 H1 118.1 . .
C2 C1 H1 118.1 . .
C3 C2 C1 119.2(4) . .
C3 C2 H2 120.4 . .
C1 C2 H2 120.4 . .
C2 C3 C4 119.0(4) . .
C2 C3 H3 120.5 . .
C4 C3 H3 120.5 . .
C3 C4 C5 118.7(3) . .
C3 C4 C12 125.0(4) . .
C5 C4 C12 116.3(3) . .
N1 C5 C4 120.5(3) . .
N1 C5 C6 118.5(3) . .
C4 C5 C6 121.0(3) . .
N2 C6 C10 121.3(3) . .
N2 C6 C5 118.1(3) . .
C10 C6 C5 120.5(3) . .
N2 C7 C8 123.5(4) . .
N2 C7 H7 118.3 . .
C8 C7 H7 118.3 . .
C9 C8 C7 118.8(4) . .
C9 C8 H8 120.6 . .
C7 C8 H8 120.6 . .
C8 C9 C10 119.3(4) . .
C8 C9 H9 120.3 . .
C10 C9 H9 120.3 . .
C9 C10 C6 118.6(3) . .
C9 C10 C11 123.9(3) . .
C6 C10 C11 117.4(3) . .
C12 C11 N3 110.2(3) . .
C12 C11 C10 121.4(3) . .
N3 C11 C10 128.4(3) . .
N4 C12 C11 106.4(3) . .
N4 C12 C4 130.4(3) . .
C11 C12 C4 123.1(4) . .
N3 C13 N4 112.1(3) . .
N3 C13 C14 125.0(3) . .
N4 C13 C14 122.8(3) . .
C15 C14 C19 118.9(4) . .
C15 C14 C13 122.1(4) . .
C19 C14 C13 118.9(3) . .
C16 C15 C14 120.4(4) . .
C16 C15 H15 119.8 . .
C14 C15 H15 119.8 . .
C17 C16 C15 120.6(4) . .
C17 C16 H16 119.7 . .
C15 C16 H16 119.7 . .
C16 C17 C18 119.5(4) . .
C16 C17 H17 120.3 . .
C18 C17 H17 120.3 . .
C17 C18 C19 120.6(4) . .
C17 C18 H18 119.7 . .
C19 C18 H18 119.7 . .
C18 C19 C14 120.0(4) . .
C18 C19 H19 120.0 . .
C14 C19 H19 120.0 . .
O1 C20 O2 120.8(4) . .
O1 C20 C22 119.4(4) . .
O2 C20 C22 119.7(4) . .
O1 C20 Pb1 64.2(2) . .
O2 C20 Pb1 56.8(2) . .
C22 C20 Pb1 175.7(3) . .
C20 C22 C23 115.7(4) . .
C20 C22 H22A 108.4 . .
C23 C22 H22A 108.4 . .
C20 C22 H22B 108.4 . .
C23 C22 H22B 108.4 . .
H22A C22 H22B 107.4 . .
C22 C23 C23 112.9(5) . 3_657
C22 C23 H23A 109.0 . .
C23 C23 H23A 109.0 3_657 .
C22 C23 H23B 109.0 . .
C23 C23 H23B 109.0 3_657 .
H23A C23 H23B 107.8 . .
C1 N1 C5 118.8(3) . .
C1 N1 Pb1 120.9(3) . .
C5 N1 Pb1 119.9(2) . .
C7 N2 C6 118.5(3) . .
C7 N2 Pb1 122.8(3) . .
C6 N2 Pb1 118.7(2) . .
C13 N3 C11 104.7(3) . .
C12 N4 C13 106.6(3) . .
C12 N4 H4 126.7 . .
C13 N4 H4 126.7 . .
O5 N5 O4 121.0(4) . .
O5 N5 O3 119.9(4) . .
O4 N5 O3 119.1(4) . .
C20 O1 Pb1 89.8(2) . .
C20 O2 Pb1 97.2(2) . .
N5 O3 Pb1 97.5(3) . .
N5 O4 Pb1 97.4(3) . .
O2 Pb1 N1 81.35(11) . .
O2 Pb1 O1 51.99(9) . .
N1 Pb1 O1 84.41(10) . .
O2 Pb1 N2 74.08(10) . .
N1 Pb1 N2 64.49(10) . .
O1 Pb1 N2 121.35(10) . .
O2 Pb1 O3 77.98(13) . .
N1 Pb1 O3 157.00(12) . .
O1 Pb1 O3 74.96(11) . .
N2 Pb1 O3 118.25(11) . .
O2 Pb1 O4 82.53(12) . .
N1 Pb1 O4 140.49(11) . .
O1 Pb1 O4 112.66(10) . .
N2 Pb1 O4 76.45(11) . .
O3 Pb1 O4 45.86(11) . .
O2 Pb1 C20 26.00(10) . .
N1 Pb1 C20 83.26(11) . .
O1 Pb1 C20 26.04(10) . .
N2 Pb1 C20 98.32(11) . .
O3 Pb1 C20 73.73(12) . .
O4 Pb1 C20 97.20(12) . .

loop_
_geom_bond_atom_site_label_1
_geom_bond_atom_site_label_2
_geom_bond_distance
_geom_bond_site_symmetry_2
C1 N1 1.315(5) .
C1 C2 1.381(6) .
C1 H1 0.9300 .
C2 C3 1.362(6) .
C2 H2 0.9300 .
C3 C4 1.396(5) .
C3 H3 0.9300 .
C4 C5 1.415(5) .
C4 C12 1.434(5) .
C5 N1 1.360(5) .
C5 C6 1.457(5) .
C6 N2 1.356(5) .
C6 C10 1.408(5) .
C7 N2 1.326(5) .
C7 C8 1.392(6) .
C7 H7 0.9300 .
C8 C9 1.367(6) .
C8 H8 0.9300 .
C9 C10 1.395(5) .
C9 H9 0.9300 .
C10 C11 1.436(5) .
C11 C12 1.372(5) .
C11 N3 1.384(5) .
C12 N4 1.364(5) .
C13 N3 1.323(5) .
C13 N4 1.371(5) .
C13 C14 1.466(5) .
C14 C15 1.385(6) .
C14 C19 1.388(5) .
C15 C16 1.374(6) .
C15 H15 0.9300 .
C16 C17 1.370(7) .
C16 H16 0.9300 .
C17 C18 1.375(6) .
C17 H17 0.9300 .
C18 C19 1.376(6) .
C18 H18 0.9300 .
C19 H19 0.9300 .
C20 O1 1.246(5) .
C20 O2 1.254(5) .
C20 C22 1.505(6) .
C20 Pb1 2.839(4) .
C22 C23 1.513(6) .
C22 H22A 0.9700 .
C22 H22B 0.9700 .
C23 C23 1.530(9) 3_657
C23 H23A 0.9700 .
C23 H23B 0.9700 .
N1 Pb1 2.550(3) .
N2 Pb1 2.597(3) .
N4 H4 0.8600 .
N5 O5 1.222(5) .
N5 O4 1.230(5) .
N5 O3 1.248(5) .
O1 Pb1 2.555(3) .
O2 Pb1 2.394(3) .
O3 Pb1 2.736(4) .
O4 Pb1 2.747(4) .
